data_4038409
loop_
_publ_author_name
'Mboyi, Cl\`eve Dionel'
'Poater, Albert'
'Poater, Jordi'
'Duhayon, Carine'
'Chauvin, Remi'

_publ_section_title
;
 Cyclopropenylidenephosphoranes: Rearrangement to
 Azetidinylidene-Methylphosphoniums.
;
_journal_name_full 'The Journal of organic chemistry'
_journal_paper_doi 10.1021/acs.joc.0c00847
_journal_year 2020
_chemical_formula_moiety 'C31 H54 N4 P, B F4 '
_chemical_formula_sum 'C31 H54 B F4 N4 P'
_chemical_formula_weight 600.57
_space_group_IT_number 61
_space_group_name_Hall '-P 2ac 2ab'
_space_group_name_H-M_alt 'P b c a'
_symmetry_cell_setting orthorhombic
_symmetry_space_group_name_Hall '-P 2ac 2ab'
_symmetry_space_group_name_H-M 'P b c a'
_atom_sites_solution_hydrogens difmap
_atom_sites_solution_primary other
_cell_angle_alpha 90
_cell_angle_beta 90
_cell_angle_gamma 90
_cell_formula_units_Z 8
_cell_length_a 14.3278(8)
_cell_length_b 16.4010(9)
_cell_length_c 28.7615(16)
_cell_measurement_reflns_used 9877
_cell_measurement_temperature 100
_cell_measurement_theta_max 24
_cell_measurement_theta_min 2
_cell_volume 6758.7(6)
_computing_cell_refinement 'Apex2 (Bruker AXS, 2006)'
_computing_data_collection 'Apex2 (Bruker AXS, 2006)'
_computing_data_reduction 'Apex2 (Bruker AXS, 2006)'
_computing_molecular_graphics 'CAMERON (Watkin et al., 1996)'
_computing_publication_material 'CRYSTALS (Betteridge et al., 2003)'
_computing_structure_refinement 'CRYSTALS (Betteridge et al., 2003)'
_computing_structure_solution 'Superflip (Palatinus & Chapuis, 2007)'
_diffrn_ambient_temperature 100
_diffrn_measured_fraction_theta_full 0.997
_diffrn_measured_fraction_theta_max 0.997
_diffrn_measurement_device Area
_diffrn_measurement_device_type 'Bruker Kappa Apex2'
_diffrn_measurement_method '\f & \w scans'
_diffrn_radiation_monochromator graphite
_diffrn_radiation_type 'Mo K\a'
_diffrn_radiation_wavelength 0.71073
_diffrn_reflns_av_R_equivalents 0.120
_diffrn_reflns_limit_h_max 17
_diffrn_reflns_limit_h_min -17
_diffrn_reflns_limit_k_max 20
_diffrn_reflns_limit_k_min -20
_diffrn_reflns_limit_l_max 35
_diffrn_reflns_limit_l_min -35
_diffrn_reflns_number 117486
_diffrn_reflns_theta_full 25.714
_diffrn_reflns_theta_max 25.714
_diffrn_reflns_theta_min 1.416
_diffrn_standards_number 0
_exptl_absorpt_coefficient_mu 0.129
_exptl_absorpt_correction_T_max 0.99
_exptl_absorpt_correction_T_min 0.83
_exptl_absorpt_correction_type multi-scan
_exptl_absorpt_process_details 'SADABS (Siemens, 1996)'
_exptl_crystal_colour colorless
_exptl_crystal_density_diffrn 1.180
_exptl_crystal_density_method 'not measured'
_exptl_crystal_description stick
_exptl_crystal_F_000 2592
_exptl_crystal_size_max 0.200
_exptl_crystal_size_mid 0.080
_exptl_crystal_size_min 0.080
_refine_diff_density_max 0.52
_refine_diff_density_min -0.43
_refine_ls_extinction_method None
_refine_ls_goodness_of_fit_ref 1.1020
_refine_ls_hydrogen_treatment constr
_refine_ls_matrix_type full
_refine_ls_number_parameters 370
_refine_ls_number_reflns 4312
_refine_ls_number_restraints 0
_refine_ls_R_factor_all 0.0828
_refine_ls_R_factor_gt 0.0575
_refine_ls_shift/su_max 0.0011710
_refine_ls_shift/su_mean 0.0000582
_refine_ls_structure_factor_coef F
_refine_ls_weighting_details
;
 Method, part 1, Chebychev polynomial, (Watkin, 1994, Prince, 1982) 
 [weight] = 1.0/[A~0~*T~0~(x)+A~1~*T~1~(x) ... +A~n-1~]*T~n-1~(x)] 
 where A~i~ are the Chebychev coefficients listed below and x= Fcalc/Fmax 
 Method = Robust Weighting (Prince, 1982) 
 W = [weight] * [1-(deltaF/6*sigmaF)^2^]^2^ 
 A~i~ are: 
 0.415 0.447 0.236 
;
_refine_ls_weighting_scheme calc
_refine_ls_wR_factor_all 0.0627
_refine_ls_wR_factor_gt 0.0477
_refine_ls_wR_factor_ref 0.0437
_reflns_limit_h_max 17
_reflns_limit_h_min 0
_reflns_limit_k_max 20
_reflns_limit_k_min 0
_reflns_limit_l_max 35
_reflns_limit_l_min 0
_reflns_number_gt 4858
_reflns_number_total 6419
_reflns_threshold_expression I>2.0\s(I)
_oxford_refine_ls_r_factor_ref 0.0467
_oxford_reflns_number_all 6399
_oxford_reflns_threshold_expression_ref I>3.0\s(I)
_cod_data_source_file jo0c00847_si_002.cif
_cod_data_source_block I
_cod_depositor_comments
;
The following automatic conversions were performed:

data item '_atom_sites_solution_primary' value 'Other' was changed to
'other' in accordance with the
/home/data/users/saulius/crontab/automatic-downloads/rss-feeds/ACS/lib/dictionaries/cif_core.dic
dictionary named 'cif_core.dic' version 2.4.2 last updated on
2011-04-26.

Automatic conversion script
Id: cif_fix_values 7556 2019-12-06 15:28:31Z antanas 
;
_cod_original_sg_symbol_H-M 'P b c a '
_cod_original_formula_sum 'C31 H54 B1 F4 N4 P1'
_cod_database_code 4038409

loop_
_symmetry_equiv_pos_as_xyz
x,y,z
-x,-y,-z
x,-y+1/2,z+1/2
-x,y+1/2,-z+1/2
-x+1/2,-y,z+1/2
x+1/2,y,-z+1/2
x+1/2,-y+1/2,-z
-x+1/2,y+1/2,z

loop_
_atom_site_label
_atom_site_type_symbol
_atom_site_fract_x
_atom_site_fract_y
_atom_site_fract_z
_atom_site_U_iso_or_equiv
_atom_site_occupancy
_atom_site_adp_type
_atom_site_refinement_flags_posn
_atom_site_refinement_flags_adp
_atom_site_refinement_flags_occupancy
_atom_site_disorder_assembly
_atom_site_disorder_group
_atom_site_attached_hydrogens
C1 C 0.29954(13) 0.37590(11) 0.61127(7) 0.0151 1.0000 Uani . . . . . .
C2 C 0.20953(13) 0.35100(11) 0.60582(6) 0.0148 1.0000 Uani . . . . . .
C3 C 0.14257(13) 0.36298(13) 0.56466(6) 0.0178 1.0000 Uani . . . . . .
C4 C 0.06988(14) 0.31202(13) 0.59477(7) 0.0202 1.0000 Uani . . . . . .
C5 C -0.01545(15) 0.36024(16) 0.60957(8) 0.0301 1.0000 Uani . . . . . .
C6 C 0.04258(16) 0.22859(14) 0.57579(8) 0.0285 1.0000 Uani . . . . . .
C7 C 0.14708(14) 0.28367(12) 0.67943(7) 0.0180 1.0000 Uani . . . . . .
C8 C 0.09105(15) 0.20578(13) 0.68606(8) 0.0249 1.0000 Uani . . . . . .
C9 C 0.11304(15) 0.35119(14) 0.71147(7) 0.0243 1.0000 Uani . . . . . .
C10 C 0.14983(16) 0.39253(15) 0.47975(7) 0.0283 1.0000 Uani . . . . . .
C11 C 0.19152(19) 0.47748(16) 0.48450(9) 0.0390 1.0000 Uani . . . . . .
C12 C 0.04456(18) 0.39697(19) 0.47105(9) 0.0432 1.0000 Uani . . . . . .
C13 C 0.23040(15) 0.26858(14) 0.51179(7) 0.0254 1.0000 Uani . . . . . .
C14 C 0.1873(2) 0.20667(16) 0.47829(9) 0.0393 1.0000 Uani . . . . . .
C15 C 0.32830(17) 0.29021(17) 0.49489(8) 0.0369 1.0000 Uani . . . . . .
C16 C 0.35024(13) 0.39906(12) 0.71031(7) 0.0152 1.0000 Uani . . . . . .
C17 C 0.33790(13) 0.35344(13) 0.75058(7) 0.0196 1.0000 Uani . . . . . .
C18 C 0.31604(15) 0.39223(14) 0.79227(7) 0.0241 1.0000 Uani . . . . . .
C19 C 0.30537(15) 0.47587(15) 0.79342(8) 0.0278 1.0000 Uani . . . . . .
C20 C 0.31443(15) 0.52178(14) 0.75317(8) 0.0285 1.0000 Uani . . . . . .
C21 C 0.33671(14) 0.48366(13) 0.71157(8) 0.0223 1.0000 Uani . . . . . .
C22 C 0.47345(16) 0.22743(13) 0.68939(9) 0.0304 1.0000 Uani . . . . . .
C23 C 0.4530(2) 0.14494(15) 0.71055(9) 0.0445 1.0000 Uani . . . . . .
C24 C 0.4282(2) 0.08339(14) 0.67292(10) 0.0437 1.0000 Uani . . . . . .
C25 C 0.3471(2) 0.11565(14) 0.64397(10) 0.0411 1.0000 Uani . . . . . .
C26 C 0.36885(18) 0.19871(13) 0.62444(8) 0.0315 1.0000 Uani . . . . . .
C27 C 0.54539(14) 0.43914(12) 0.67206(7) 0.0189 1.0000 Uani . . . . . .
C28 C 0.57623(15) 0.52213(12) 0.65435(8) 0.0248 1.0000 Uani . . . . . .
C29 C 0.61501(17) 0.51569(14) 0.60516(8) 0.0297 1.0000 Uani . . . . . .
C30 C 0.54575(16) 0.47356(15) 0.57290(7) 0.0286 1.0000 Uani . . . . . .
C31 C 0.51656(14) 0.39166(14) 0.59314(7) 0.0228 1.0000 Uani . . . . . .
N1 N 0.14638(11) 0.30885(10) 0.63046(6) 0.0166 1.0000 Uani . . . . . .
N2 N 0.17094(13) 0.33944(11) 0.51909(6) 0.0240 1.0000 Uani . . . . . .
N3 N 0.39180(11) 0.25640(10) 0.66217(6) 0.0169 1.0000 Uani . . . . . .
N4 N 0.47639(11) 0.40386(10) 0.63977(6) 0.0179 1.0000 Uani . . . . . .
P1 P 0.38073(3) 0.35598(3) 0.655027(17) 0.0140 1.0000 Uani . . . . . .
B1 B 0.23527(18) 0.20419(15) 0.84164(9) 0.0271 1.0000 Uani . . . . . .
F1 F 0.21518(13) 0.20295(9) 0.79486(5) 0.0508 1.0000 Uani . . . . . .
F2 F 0.19296(11) 0.27267(8) 0.86066(5) 0.0453 1.0000 Uani . . . . . .
F3 F 0.19957(11) 0.13428(8) 0.86277(5) 0.0411 1.0000 Uani . . . . . .
F4 F 0.32982(11) 0.20930(10) 0.84810(8) 0.0697 1.0000 Uani . . . . . .
H11 H 0.3219 0.4092 0.5868 0.0207 1.0000 Uiso R . . . . .
H31 H 0.1218 0.4207 0.5636 0.0230 1.0000 Uiso R . . . . .
H52 H -0.0503 0.3304 0.6331 0.0479 1.0000 Uiso R . . . . .
H51 H 0.0042 0.4121 0.6223 0.0482 1.0000 Uiso R . . . . .
H53 H -0.0549 0.3685 0.5825 0.0476 1.0000 Uiso R . . . . .
H62 H -0.0034 0.2037 0.5963 0.0447 1.0000 Uiso R . . . . .
H61 H 0.0970 0.1936 0.5738 0.0445 1.0000 Uiso R . . . . .
H63 H 0.0162 0.2341 0.5450 0.0451 1.0000 Uiso R . . . . .
H71 H 0.2145 0.2725 0.6881 0.0219 1.0000 Uiso R . . . . .
H81 H 0.1141 0.1652 0.6642 0.0392 1.0000 Uiso R . . . . .
H83 H 0.0999 0.1870 0.7179 0.0391 1.0000 Uiso R . . . . .
H82 H 0.0251 0.2160 0.6808 0.0391 1.0000 Uiso R . . . . .
H91 H 0.1464 0.4021 0.7051 0.0391 1.0000 Uiso R . . . . .
H92 H 0.1223 0.3353 0.7440 0.0391 1.0000 Uiso R . . . . .
H93 H 0.0470 0.3604 0.7062 0.0387 1.0000 Uiso R . . . . .
H101 H 0.1793 0.3671 0.4511 0.0371 1.0000 Uiso R . . . . .
H111 H 0.2581 0.4737 0.4913 0.0612 1.0000 Uiso R . . . . .
H113 H 0.1603 0.5063 0.5102 0.0616 1.0000 Uiso R . . . . .
H112 H 0.1841 0.5077 0.4556 0.0612 1.0000 Uiso R . . . . .
H121 H 0.0214 0.3414 0.4661 0.0682 1.0000 Uiso R . . . . .
H123 H 0.0146 0.4218 0.4983 0.0680 1.0000 Uiso R . . . . .
H122 H 0.0341 0.4304 0.4431 0.0682 1.0000 Uiso R . . . . .
H131 H 0.2370 0.2405 0.5428 0.0321 1.0000 Uiso R . . . . .
H143 H 0.1242 0.1938 0.4887 0.0619 1.0000 Uiso R . . . . .
H142 H 0.2251 0.1577 0.4782 0.0625 1.0000 Uiso R . . . . .
H141 H 0.1843 0.2300 0.4470 0.0621 1.0000 Uiso R . . . . .
H151 H 0.3546 0.3310 0.5158 0.0570 1.0000 Uiso R . . . . .
H152 H 0.3660 0.2412 0.4953 0.0573 1.0000 Uiso R . . . . .
H153 H 0.3231 0.3117 0.4628 0.0570 1.0000 Uiso R . . . . .
H171 H 0.3445 0.2940 0.7494 0.0251 1.0000 Uiso R . . . . .
H181 H 0.3079 0.3607 0.8197 0.0313 1.0000 Uiso R . . . . .
H191 H 0.2920 0.5030 0.8220 0.0338 1.0000 Uiso R . . . . .
H201 H 0.3054 0.5797 0.7539 0.0346 1.0000 Uiso R . . . . .
H211 H 0.3432 0.5151 0.6832 0.0295 1.0000 Uiso R . . . . .
H222 H 0.4871 0.2672 0.7143 0.0379 1.0000 Uiso R . . . . .
H221 H 0.5269 0.2231 0.6671 0.0389 1.0000 Uiso R . . . . .
H231 H 0.5082 0.1265 0.7278 0.0573 1.0000 Uiso R . . . . .
H232 H 0.3996 0.1510 0.7324 0.0573 1.0000 Uiso R . . . . .
H242 H 0.4109 0.0312 0.6876 0.0580 1.0000 Uiso R . . . . .
H241 H 0.4831 0.0760 0.6518 0.0589 1.0000 Uiso R . . . . .
H251 H 0.2913 0.1210 0.6645 0.0539 1.0000 Uiso R . . . . .
H252 H 0.3340 0.0775 0.6182 0.0533 1.0000 Uiso R . . . . .
H262 H 0.4243 0.1942 0.6039 0.0419 1.0000 Uiso R . . . . .
H261 H 0.3140 0.2219 0.6068 0.0422 1.0000 Uiso R . . . . .
H272 H 0.5180 0.4437 0.7035 0.0248 1.0000 Uiso R . . . . .
H271 H 0.5996 0.4032 0.6731 0.0259 1.0000 Uiso R . . . . .
H281 H 0.6231 0.5460 0.6758 0.0339 1.0000 Uiso R . . . . .
H282 H 0.5200 0.5572 0.6526 0.0332 1.0000 Uiso R . . . . .
H292 H 0.6290 0.5704 0.5932 0.0391 1.0000 Uiso R . . . . .
H291 H 0.6728 0.4833 0.6062 0.0390 1.0000 Uiso R . . . . .
H302 H 0.4892 0.5088 0.5702 0.0368 1.0000 Uiso R . . . . .
H301 H 0.5739 0.4664 0.5418 0.0368 1.0000 Uiso R . . . . .
H311 H 0.5723 0.3563 0.5961 0.0302 1.0000 Uiso R . . . . .
H312 H 0.4689 0.3645 0.5734 0.0296 1.0000 Uiso R . . . . .

loop_
_atom_site_aniso_label
_atom_site_aniso_U_11
_atom_site_aniso_U_22
_atom_site_aniso_U_33
_atom_site_aniso_U_23
_atom_site_aniso_U_13
_atom_site_aniso_U_12
C1 0.0171(10) 0.0143(9) 0.0140(9) 0.0012(7) -0.0016(8) -0.0031(7)
C2 0.0182(9) 0.0143(9) 0.0120(8) -0.0016(8) 0.0010(7) 0.0003(8)
C3 0.0149(9) 0.0224(10) 0.0162(10) 0.0029(8) -0.0019(7) -0.0008(8)
C4 0.0162(10) 0.0261(11) 0.0182(10) 0.0024(8) -0.0031(8) -0.0031(8)
C5 0.0180(10) 0.0441(14) 0.0282(12) 0.0059(11) 0.0024(9) 0.0039(10)
C6 0.0228(11) 0.0350(13) 0.0275(11) 0.0005(10) -0.0038(9) -0.0112(10)
C7 0.0173(10) 0.0221(10) 0.0146(10) 0.0026(8) -0.0007(8) -0.0031(8)
C8 0.0259(12) 0.0243(11) 0.0245(11) 0.0057(9) 0.0001(9) -0.0070(9)
C9 0.0215(10) 0.0282(11) 0.0231(11) -0.0001(9) 0.0040(9) -0.0032(9)
C10 0.0296(12) 0.0403(14) 0.0151(10) 0.0067(10) -0.0041(9) -0.0006(10)
C11 0.0395(15) 0.0410(15) 0.0365(14) 0.0147(11) 0.0083(11) -0.0057(12)
C12 0.0327(14) 0.0617(18) 0.0352(14) 0.0144(13) -0.0108(11) -0.0013(13)
C13 0.0297(12) 0.0310(12) 0.0155(10) -0.0065(9) -0.0028(9) 0.0028(10)
C14 0.0508(16) 0.0401(15) 0.0272(13) -0.0130(11) -0.0039(11) -0.0028(12)
C15 0.0271(12) 0.0568(16) 0.0266(13) -0.0101(12) 0.0043(10) 0.0031(12)
C16 0.0137(9) 0.0168(10) 0.0151(10) -0.0044(8) -0.0005(7) -0.0028(8)
C17 0.0159(9) 0.0226(9) 0.0203(10) -0.0007(9) -0.0039(8) -0.0042(9)
C18 0.0197(10) 0.0350(12) 0.0177(11) -0.0007(9) -0.0008(8) -0.0052(9)
C19 0.0214(11) 0.0398(13) 0.0223(11) -0.0147(10) 0.0054(9) -0.0046(10)
C20 0.0238(11) 0.0230(11) 0.0388(13) -0.0093(10) 0.0087(10) -0.0038(9)
C21 0.0211(11) 0.0181(10) 0.0277(12) -0.0011(8) 0.0051(9) -0.0013(9)
C22 0.0267(12) 0.0215(11) 0.0429(14) -0.0049(10) -0.0184(10) 0.0040(9)
C23 0.0651(18) 0.0217(11) 0.0465(15) 0.0006(11) -0.0295(14) 0.0055(13)
C24 0.0611(18) 0.0159(11) 0.0542(16) 0.0001(11) -0.0256(14) 0.0030(11)
C25 0.0488(16) 0.0156(10) 0.0589(18) -0.0076(11) -0.0253(13) -0.0027(11)
C26 0.0442(15) 0.0219(11) 0.0285(12) -0.0082(9) -0.0114(11) 0.0058(10)
C27 0.0149(9) 0.0208(10) 0.0211(10) -0.0033(8) -0.0009(8) -0.0021(8)
C28 0.0213(10) 0.0190(10) 0.0342(12) -0.0040(9) 0.0022(10) -0.0051(9)
C29 0.0277(11) 0.0260(11) 0.0352(12) 0.0050(9) 0.0073(10) -0.0077(10)
C30 0.0267(12) 0.0383(13) 0.0207(10) 0.0066(10) 0.0061(9) 0.0007(10)
C31 0.0155(10) 0.0319(12) 0.0210(10) -0.0048(9) 0.0041(8) -0.0046(9)
N1 0.0143(8) 0.0194(8) 0.0160(9) 0.0001(7) -0.0008(6) -0.0038(7)
N2 0.0260(9) 0.0314(10) 0.0144(9) 0.0019(7) -0.0007(7) 0.0050(8)
N3 0.0191(8) 0.0146(8) 0.0170(8) -0.0018(6) -0.0034(7) 0.0004(7)
N4 0.0151(8) 0.0227(9) 0.0158(8) -0.0041(7) 0.0028(6) -0.0047(7)
P1 0.0134(2) 0.0141(2) 0.0144(2) -0.0015(2) 0.0001(2) -0.0021(2)
B1 0.0276(13) 0.0225(12) 0.0313(13) -0.0055(11) -0.0005(11) 0.0023(10)
F1 0.0868(13) 0.0382(8) 0.0273(8) -0.0062(6) 0.0045(8) -0.0275(8)
F2 0.0608(10) 0.0318(8) 0.0434(9) -0.0043(6) 0.0129(7) 0.0181(7)
F3 0.0593(10) 0.0285(7) 0.0355(8) 0.0041(6) 0.0042(7) -0.0022(7)
F4 0.0324(9) 0.0334(9) 0.1434(19) 0.0032(10) -0.0276(10) 0.0044(7)

loop_
_atom_type_symbol
_atom_type_scat_dispersion_real
_atom_type_scat_dispersion_imag
_atom_type_scat_Cromer_Mann_a1
_atom_type_scat_Cromer_Mann_b1
_atom_type_scat_Cromer_Mann_a2
_atom_type_scat_Cromer_Mann_b2
_atom_type_scat_Cromer_Mann_a3
_atom_type_scat_Cromer_Mann_b3
_atom_type_scat_Cromer_Mann_a4
_atom_type_scat_Cromer_Mann_b4
_atom_type_scat_Cromer_Mann_c
_atom_type_scat_source
C 0.0033 0.0016 2.3100 20.8439 1.0200 10.2075 1.5886 0.5687 0.8650 51.6512 0.2156 'International Tables Vol C 4.2.6.8 and 6.1.1.4'
H 0.0000 0.0000 0.4930 10.5109 0.3229 26.1257 0.1402 3.1424 0.0408 57.7998 0.0030 'International Tables Vol C 4.2.6.8 and 6.1.1.4'
B 0.0013 0.0007 2.0545 23.2185 1.3326 1.0210 1.0979 60.3498 0.7068 0.1403 -0.1932 'International Tables Vol C 4.2.6.8 and 6.1.1.4'
N 0.0061 0.0033 12.2126 0.0057 3.1322 9.8933 2.0125 28.9975 1.1663 0.5826 -11.5290 'International Tables Vol C 4.2.6.8 and 6.1.1.4'
O 0.0106 0.0060 3.0485 13.2771 2.2868 5.7011 1.5463 0.3239 0.8670 32.9089 0.2508 'International Tables Vol C 4.2.6.8 and 6.1.1.4'
F 0.0171 0.0103 3.5392 10.2825 2.6412 4.2944 1.5170 0.2615 1.0243 26.1476 0.2776 'International Tables Vol C 4.2.6.8 and 6.1.1.4'
P 0.1023 0.0942 6.4345 1.9067 4.1791 27.1570 1.7800 0.5260 1.4908 68.1645 1.1149 'International Tables Vol C 4.2.6.8 and 6.1.1.4'

loop_
_geom_angle_atom_site_label_1
_geom_angle_site_symmetry_1
_geom_angle_atom_site_label_2
_geom_angle_site_symmetry_2
_geom_angle_atom_site_label_3
_geom_angle_site_symmetry_3
_geom_angle
_geom_angle_publ_flag
C2 . C1 . P1 . 131.17(15) yes
C2 . C1 . H11 . 114.0 no
P1 . C1 . H11 . 114.8 no
C1 . C2 . C3 . 129.92(17) yes
C1 . C2 . N1 . 137.11(18) yes
C3 . C2 . N1 . 92.97(15) yes
C2 . C3 . C4 . 85.54(14) yes
C2 . C3 . N2 . 119.71(16) yes
C4 . C3 . N2 . 123.00(17) yes
C2 . C3 . H31 . 109.5 no
C4 . C3 . H31 . 108.7 no
N2 . C3 . H31 . 108.4 no
C3 . C4 . C5 . 113.97(18) yes
C3 . C4 . C6 . 116.38(17) yes
C5 . C4 . C6 . 111.21(18) yes
C3 . C4 . N1 . 84.98(14) yes
C5 . C4 . N1 . 114.48(17) yes
C6 . C4 . N1 . 113.63(17) yes
C4 . C5 . H52 . 110.3 no
C4 . C5 . H51 . 109.2 no
H52 . C5 . H51 . 109.2 no
C4 . C5 . H53 . 108.5 no
H52 . C5 . H53 . 109.3 no
H51 . C5 . H53 . 110.4 no
C4 . C6 . H62 . 109.4 no
C4 . C6 . H61 . 110.2 no
H62 . C6 . H61 . 109.4 no
C4 . C6 . H63 . 110.2 no
H62 . C6 . H63 . 109.3 no
H61 . C6 . H63 . 108.4 no
C8 . C7 . C9 . 111.48(17) yes
C8 . C7 . N1 . 110.67(16) yes
C9 . C7 . N1 . 111.99(16) yes
C8 . C7 . H71 . 108.7 no
C9 . C7 . H71 . 106.7 no
N1 . C7 . H71 . 107.1 no
C7 . C8 . H81 . 108.3 no
C7 . C8 . H83 . 108.4 no
H81 . C8 . H83 . 110.3 no
C7 . C8 . H82 . 110.5 no
H81 . C8 . H82 . 110.3 no
H83 . C8 . H82 . 109.1 no
C7 . C9 . H91 . 110.5 no
C7 . C9 . H92 . 110.0 no
H91 . C9 . H92 . 109.8 no
C7 . C9 . H93 . 109.4 no
H91 . C9 . H93 . 108.3 no
H92 . C9 . H93 . 108.8 no
C11 . C10 . C12 . 111.0(2) yes
C11 . C10 . N2 . 113.27(19) yes
C12 . C10 . N2 . 111.06(19) yes
C11 . C10 . H101 . 106.7 no
C12 . C10 . H101 . 107.3 no
N2 . C10 . H101 . 107.3 no
C10 . C11 . H111 . 110.1 no
C10 . C11 . H113 . 109.2 no
H111 . C11 . H113 . 108.8 no
C10 . C11 . H112 . 110.2 no
H111 . C11 . H112 . 108.1 no
H113 . C11 . H112 . 110.4 no
C10 . C12 . H121 . 108.3 no
C10 . C12 . H123 . 108.6 no
H121 . C12 . H123 . 110.7 no
C10 . C12 . H122 . 108.0 no
H121 . C12 . H122 . 110.3 no
H123 . C12 . H122 . 110.8 no
C14 . C13 . C15 . 108.96(19) yes
C14 . C13 . N2 . 112.59(19) yes
C15 . C13 . N2 . 113.5(2) yes
C14 . C13 . H131 . 107.0 no
C15 . C13 . H131 . 107.6 no
N2 . C13 . H131 . 107.0 no
C13 . C14 . H143 . 109.0 no
C13 . C14 . H142 . 109.0 no
H143 . C14 . H142 . 109.8 no
C13 . C14 . H141 . 109.8 no
H143 . C14 . H141 . 109.0 no
H142 . C14 . H141 . 110.2 no
C13 . C15 . H151 . 108.6 no
C13 . C15 . H152 . 108.4 no
H151 . C15 . H152 . 110.3 no
C13 . C15 . H153 . 108.1 no
H151 . C15 . H153 . 111.0 no
H152 . C15 . H153 . 110.4 no
C17 . C16 . C21 . 119.58(18) yes
C17 . C16 . P1 . 123.88(15) yes
C21 . C16 . P1 . 116.53(15) yes
C16 . C17 . C18 . 120.00(19) yes
C16 . C17 . H171 . 119.6 no
C18 . C17 . H171 . 120.4 no
C17 . C18 . C19 . 120.0(2) yes
C17 . C18 . H181 . 119.5 no
C19 . C18 . H181 . 120.5 no
C18 . C19 . C20 . 120.6(2) yes
C18 . C19 . H191 . 120.5 no
C20 . C19 . H191 . 118.9 no
C19 . C20 . C21 . 119.8(2) yes
C19 . C20 . H201 . 120.5 no
C21 . C20 . H201 . 119.8 no
C16 . C21 . C20 . 120.0(2) yes
C16 . C21 . H211 . 119.4 no
C20 . C21 . H211 . 120.6 no
C23 . C22 . N3 . 110.24(19) yes
C23 . C22 . H222 . 109.7 no
N3 . C22 . H222 . 109.1 no
C23 . C22 . H221 . 110.0 no
N3 . C22 . H221 . 106.7 no
H222 . C22 . H221 . 111.1 no
C22 . C23 . C24 . 110.6(2) yes
C22 . C23 . H231 . 108.9 no
C24 . C23 . H231 . 110.2 no
C22 . C23 . H232 . 108.2 no
C24 . C23 . H232 . 109.6 no
H231 . C23 . H232 . 109.3 no
C23 . C24 . C25 . 109.7(2) yes
C23 . C24 . H242 . 109.2 no
C25 . C24 . H242 . 110.1 no
C23 . C24 . H241 . 109.1 no
C25 . C24 . H241 . 108.0 no
H242 . C24 . H241 . 110.7 no
C24 . C25 . C26 . 111.1(2) yes
C24 . C25 . H251 . 108.5 no
C26 . C25 . H251 . 107.9 no
C24 . C25 . H252 . 109.6 no
C26 . C25 . H252 . 109.4 no
H251 . C25 . H252 . 110.3 no
C25 . C26 . N3 . 110.58(19) yes
C25 . C26 . H262 . 108.7 no
N3 . C26 . H262 . 107.8 no
C25 . C26 . H261 . 111.6 no
N3 . C26 . H261 . 107.5 no
H262 . C26 . H261 . 110.6 no
C28 . C27 . N4 . 109.61(17) yes
C28 . C27 . H272 . 110.8 no
N4 . C27 . H272 . 109.8 no
C28 . C27 . H271 . 108.6 no
N4 . C27 . H271 . 108.5 no
H272 . C27 . H271 . 109.5 no
C27 . C28 . C29 . 110.82(17) yes
C27 . C28 . H281 . 110.0 no
C29 . C28 . H281 . 111.0 no
C27 . C28 . H282 . 107.5 no
C29 . C28 . H282 . 106.9 no
H281 . C28 . H282 . 110.7 no
C28 . C29 . C30 . 111.06(18) yes
C28 . C29 . H292 . 109.6 no
C30 . C29 . H292 . 109.6 no
C28 . C29 . H291 . 108.4 no
C30 . C29 . H291 . 108.7 no
H292 . C29 . H291 . 109.4 no
C29 . C30 . C31 . 110.24(18) yes
C29 . C30 . H302 . 108.3 no
C31 . C30 . H302 . 108.6 no
C29 . C30 . H301 . 109.9 no
C31 . C30 . H301 . 110.7 no
H302 . C30 . H301 . 109.2 no
C30 . C31 . N4 . 109.61(17) yes
C30 . C31 . H311 . 109.2 no
N4 . C31 . H311 . 108.4 no
C30 . C31 . H312 . 111.4 no
N4 . C31 . H312 . 108.3 no
H311 . C31 . H312 . 109.9 no
C4 . N1 . C7 . 132.08(16) yes
C4 . N1 . C2 . 96.51(15) yes
C7 . N1 . C2 . 130.34(16) yes
C10 . N2 . C13 . 119.05(17) yes
C10 . N2 . C3 . 119.48(18) yes
C13 . N2 . C3 . 121.04(16) yes
C22 . N3 . C26 . 110.96(16) yes
C22 . N3 . P1 . 117.18(13) yes
C26 . N3 . P1 . 121.33(14) yes
C27 . N4 . C31 . 111.39(15) yes
C27 . N4 . P1 . 125.45(13) yes
C31 . N4 . P1 . 120.34(13) yes
C16 . P1 . C1 . 113.78(9) yes
C16 . P1 . N3 . 107.59(9) yes
C1 . P1 . N3 . 109.79(8) yes
C16 . P1 . N4 . 104.60(9) yes
C1 . P1 . N4 . 105.94(9) yes
N3 . P1 . N4 . 115.22(9) yes
F1 . B1 . F2 . 107.8(2) yes
F1 . B1 . F3 . 109.70(19) yes
F2 . B1 . F3 . 109.5(2) yes
F1 . B1 . F4 . 109.9(2) yes
F2 . B1 . F4 . 109.2(2) yes
F3 . B1 . F4 . 110.7(2) yes

loop_
_geom_bond_atom_site_label_1
_geom_bond_site_symmetry_1
_geom_bond_atom_site_label_2
_geom_bond_site_symmetry_2
_geom_bond_distance
_geom_bond_publ_flag
C1 . C2 . 1.362(3) yes
C1 . P1 . 1.7446(19) yes
C1 . H11 . 0.947 no
C2 . C3 . 1.536(3) yes
C2 . N1 . 1.341(2) yes
C3 . C4 . 1.592(3) yes
C3 . N2 . 1.425(3) yes
C3 . H31 . 0.993 no
C4 . C5 . 1.517(3) yes
C4 . C6 . 1.524(3) yes
C4 . N1 . 1.503(3) yes
C5 . H52 . 0.974 no
C5 . H51 . 0.968 no
C5 . H53 . 0.971 no
C6 . H62 . 0.974 no
C6 . H61 . 0.970 no
C6 . H63 . 0.967 no
C7 . C8 . 1.521(3) yes
C7 . C9 . 1.521(3) yes
C7 . N1 . 1.468(2) yes
C7 . H71 . 1.014 no
C8 . H81 . 0.974 no
C8 . H83 . 0.973 no
C8 . H82 . 0.972 no
C9 . H91 . 0.980 no
C9 . H92 . 0.980 no
C9 . H93 . 0.971 no
C10 . C11 . 1.522(4) yes
C10 . C12 . 1.531(3) yes
C10 . N2 . 1.460(3) yes
C10 . H101 . 1.014 no
C11 . H111 . 0.976 no
C11 . H113 . 0.986 no
C11 . H112 . 0.975 no
C12 . H121 . 0.980 no
C12 . H123 . 0.983 no
C12 . H122 . 0.985 no
C13 . C14 . 1.530(3) yes
C13 . C15 . 1.526(3) yes
C13 . N2 . 1.456(3) yes
C13 . H131 . 1.008 no
C14 . H143 . 0.975 no
C14 . H142 . 0.969 no
C14 . H141 . 0.980 no
C15 . H151 . 0.975 no
C15 . H152 . 0.969 no
C15 . H153 . 0.990 no
C16 . C17 . 1.390(3) yes
C16 . C21 . 1.402(3) yes
C16 . P1 . 1.7939(19) yes
C17 . C18 . 1.393(3) yes
C17 . H171 . 0.980 no
C18 . C19 . 1.381(3) yes
C18 . H181 . 0.949 no
C19 . C20 . 1.387(3) yes
C19 . H191 . 0.954 no
C20 . C21 . 1.387(3) yes
C20 . H201 . 0.959 no
C21 . H211 . 0.970 no
C22 . C23 . 1.512(4) yes
C22 . N3 . 1.486(3) yes
C22 . H222 . 0.989 no
C22 . H221 . 1.001 no
C23 . C24 . 1.522(4) yes
C23 . H231 . 0.981 no
C23 . H232 . 0.995 no
C24 . C25 . 1.524(4) yes
C24 . H242 . 0.987 no
C24 . H241 . 1.001 no
C25 . C26 . 1.506(3) yes
C25 . H251 . 0.999 no
C25 . H252 . 0.988 no
C26 . N3 . 1.477(3) yes
C26 . H262 . 0.993 no
C26 . H261 . 1.010 no
C27 . C28 . 1.519(3) yes
C27 . N4 . 1.475(2) yes
C27 . H272 . 0.990 no
C27 . H271 . 0.976 no
C28 . C29 . 1.524(3) yes
C28 . H281 . 0.994 no
C28 . H282 . 0.991 no
C29 . C30 . 1.524(3) yes
C29 . H292 . 0.981 no
C29 . H291 . 0.985 no
C30 . C31 . 1.523(3) yes
C30 . H302 . 0.998 no
C30 . H301 . 0.988 no
C31 . N4 . 1.473(2) yes
C31 . H311 . 0.991 no
C31 . H312 . 0.994 no
N3 . P1 . 1.6538(16) yes
N4 . P1 . 1.6394(16) yes
B1 . F1 . 1.376(3) yes
B1 . F2 . 1.389(3) yes
B1 . F3 . 1.395(3) yes
B1 . F4 . 1.370(3) yes

loop_
_geom_hbond_atom_site_label_D
_geom_hbond_site_symmetry_D
_geom_hbond_atom_site_label_H
_geom_hbond_site_symmetry_H
_geom_hbond_atom_site_label_A
_geom_hbond_site_symmetry_A
_geom_hbond_angle_DHA
_geom_hbond_distance_DH
_geom_hbond_distance_HA
_geom_hbond_distance_DA
_geom_hbond_publ_flag
C26 . H261 . C2 . 140 1.01 2.59 3.426(3) yes
